data_4061056
loop_
_publ_author_name
'Tanase, Tomoaki'
'Goto, Eri'
'Begum, Rowshan A.'
'Hamaguchi, Makiko'
'Zhan, Shuzhong'
'Iida, Masayasu'
'Sakai, Ken'

_publ_section_title
;
 Reactive Rigid-Rod Organometallic Polymers Involving Linear Triplatinum
 Units Connected by \p-Conjugated Bisisocyanides
;
_journal_coden_ASTM ORGND7
_journal_issue 25
_journal_name_full Organometallics
_journal_page_first 5975
_journal_page_last 5988
_journal_paper_doi 10.1021/om0494566
_journal_volume 23
_journal_year 2004
_chemical_formula_sum 'C90 H92 F12 N2 O2 P8 Pt3'
_chemical_formula_weight 2294.77
_space_group_IT_number 14
_symmetry_cell_setting monoclinic
_symmetry_space_group_name_Hall '-P 2yab'
_symmetry_space_group_name_H-M 'P 1 21/a 1'
_cell_angle_alpha 90
_cell_angle_beta 99.70(3)
_cell_angle_gamma 90
_cell_formula_units_Z 4
_cell_length_a 14.133(4)
_cell_length_b 22.108(6)
_cell_length_c 29.505(8)
_cell_measurement_temperature 155.2
_cell_volume 9087(4)
_exptl_crystal_density_diffrn 1.677
_cod_original_sg_symbol_H-M 'P 21/a'
_cod_original_formula_sum 'C90 H92 F12 N2 O2 P8 Pt3 '
_cod_database_code 4061056

loop_
_symmetry_equiv_pos_as_xyz
x,y,z
1/2-x,1/2+y,-z
-x,-y,-z
1/2+x,1/2-y,z

loop_
_atom_site_label
_atom_site_type_symbol
_atom_site_fract_x
_atom_site_fract_y
_atom_site_fract_z
_atom_site_U_iso_or_equiv
_atom_site_adp_type
_atom_site_occupancy
_atom_site_calc_flag
_atom_site_refinement_flags
_atom_site_disorder_assembly
_atom_site_disorder_group
Pt(1) Pt 0.42278(4) 0.09357(3) 0.31810(2) 0.0290(2) Uani 1.00 d . . .
Pt(2) Pt 0.46494(4) 0.02067(3) 0.25025(2) 0.0268(2) Uani 1.00 d . . .
Pt(3) Pt 0.50678(4) -0.05017(3) 0.18155(2) 0.0276(2) Uani 1.00 d . . .
P(1) P 0.3107(3) 0.1380(2) 0.2639(1) 0.032(1) Uani 1.00 d . . .
P(2) P 0.3146(3) 0.0271(2) 0.2106(1) 0.029(1) Uani 1.00 d . . .
P(3) P 0.4053(3) 0.0082(2) 0.1303(1) 0.033(1) Uani 1.00 d . . .
P(4) P 0.5359(3) 0.0372(2) 0.3629(1) 0.034(1) Uani 1.00 d . . .
P(5) P 0.6213(3) 0.0149(2) 0.2819(1) 0.031(1) Uani 1.00 d . . .
P(6) P 0.6116(3) -0.1040(2) 0.2345(1) 0.027(1) Uani 1.00 d . . .
P(11) P 0.8784(3) -0.1215(2) 0.3967(2) 0.055(2) Uani 1.00 d . . .
P(12) P 0.0603(4) 0.1275(3) 0.0783(2) 0.074(2) Uani 1.00 d . . .
F(11) F 0.8349(10) -0.0564(6) 0.3885(6) 0.142(6) Uani 1.00 d . . .
F(12) F 0.879(1) -0.1209(9) 0.4471(4) 0.162(8) Uani 1.00 d . . .
F(13) F 0.7766(9) -0.1466(7) 0.3861(5) 0.139(6) Uani 1.00 d . . .
F(14) F 0.9778(9) -0.0950(8) 0.4072(8) 0.213(10) Uani 1.00 d . . .
F(15) F 0.874(1) -0.123(1) 0.3436(5) 0.211(10) Uani 1.00 d . . .
F(16) F 0.920(1) -0.1852(7) 0.4013(6) 0.189(8) Uani 1.00 d . . .
F(21) F 0.0709(10) 0.1962(6) 0.0854(6) 0.129(6) Uani 1.00 d . . .
F(22) F -0.0514(8) 0.1327(7) 0.0787(4) 0.105(5) Uani 1.00 d . . .
F(23) F 0.0777(9) 0.1182(7) 0.1317(4) 0.120(6) Uani 1.00 d . . .
F(24) F 0.1737(8) 0.1233(6) 0.0773(4) 0.102(5) Uani 1.00 d . . .
F(25) F 0.053(1) 0.0574(6) 0.0740(6) 0.161(8) Uani 1.00 d . . .
F(26) F 0.0437(9) 0.1321(7) 0.0252(4) 0.121(6) Uani 1.00 d . . .
O(701) O 0.8503(10) 0.1046(8) 0.3958(6) 0.105(6) Uani 1.00 d . . .
O(702) O 0.670(1) 0.4770(10) 0.3261(6) 0.139(9) Uani 1.00 d . . .
N(1) N 0.3832(9) 0.1744(6) 0.4006(5) 0.043(4) Uani 1.00 d . . .
N(2) N 0.5676(9) -0.1238(6) 0.1005(4) 0.044(5) Uani 1.00 d . . .
C(1) C 0.395(1) 0.1451(7) 0.3689(6) 0.038(5) Uani 1.00 d . . .
C(2) C 0.5430(10) -0.0980(7) 0.1306(5) 0.032(5) Uani 1.00 d . . .
C(3) C 0.234(1) 0.0800(7) 0.2321(5) 0.039(5) Uani 1.00 d . . .
C(4) C 0.325(1) 0.0579(7) 0.1547(5) 0.037(5) Uani 1.00 d . . .
C(5) C 0.6504(10) 0.0397(7) 0.3413(5) 0.037(5) Uani 1.00 d . . .
C(6) C 0.6603(10) -0.0644(6) 0.2873(5) 0.030(4) Uani 1.00 d . . .
C(11) C 0.367(1) 0.2030(7) 0.4407(5) 0.033(5) Uani 1.00 d . . .
C(12) C 0.292(1) 0.1820(8) 0.4624(5) 0.049(6) Uani 1.00 d . . .
C(13) C 0.280(1) 0.2108(9) 0.5024(6) 0.056(6) Uani 1.00 d . . .
C(14) C 0.338(1) 0.2574(8) 0.5207(6) 0.053(6) Uani 1.00 d . . .
C(15) C 0.411(1) 0.2768(8) 0.4986(6) 0.063(7) Uani 1.00 d . . .
C(16) C 0.427(1) 0.2497(8) 0.4577(6) 0.052(6) Uani 1.00 d . . .
C(17) C 0.233(1) 0.132(1) 0.4412(7) 0.083(8) Uani 1.00 d . . .
C(18) C 0.318(1) 0.2863(9) 0.5650(6) 0.075(7) Uani 1.00 d . . .
C(19) C 0.507(1) 0.2700(9) 0.4336(7) 0.080(8) Uani 1.00 d . . .
C(21) C 0.605(1) -0.1544(8) 0.0673(6) 0.046(6) Uani 1.00 d . . .
C(22) C 0.686(1) -0.1298(8) 0.0518(5) 0.042(5) Uani 1.00 d . . .
C(23) C 0.725(1) -0.161(1) 0.0185(8) 0.075(8) Uani 1.00 d . . .
C(24) C 0.685(2) -0.213(1) 0.0023(7) 0.081(9) Uani 1.00 d . . .
C(25) C 0.605(2) -0.2384(9) 0.0168(6) 0.071(8) Uani 1.00 d . . .
C(26) C 0.564(1) -0.2093(8) 0.0509(6) 0.051(6) Uani 1.00 d . . .
C(27) C 0.728(1) -0.0716(9) 0.0699(8) 0.076(8) Uani 1.00 d . . .
C(28) C 0.725(2) -0.249(1) -0.0361(8) 0.13(1) Uani 1.00 d . . .
C(29) C 0.477(1) -0.2331(9) 0.0676(7) 0.078(8) Uani 1.00 d . . .
C(111) C 0.230(1) 0.1899(7) 0.2869(6) 0.040(5) Uani 1.00 d . . .
C(112) C 0.140(1) 0.1720(8) 0.2927(7) 0.061(7) Uani 1.00 d . . .
C(113) C 0.084(1) 0.2137(9) 0.3148(7) 0.070(7) Uani 1.00 d . . .
C(114) C 0.120(1) 0.2690(9) 0.3291(7) 0.060(7) Uani 1.00 d . . .
C(115) C 0.209(2) 0.2856(8) 0.3233(7) 0.075(8) Uani 1.00 d . . .
C(116) C 0.264(1) 0.2456(8) 0.3017(7) 0.062(7) Uani 1.00 d . . .
C(121) C 0.354(1) 0.1838(7) 0.2222(5) 0.041(5) Uani 1.00 d . . .
C(122) C 0.292(2) 0.2151(8) 0.1875(6) 0.067(7) Uani 1.00 d . . .
C(123) C 0.328(2) 0.2525(9) 0.1578(8) 0.087(9) Uani 1.00 d . . .
C(124) C 0.427(3) 0.259(1) 0.161(1) 0.12(1) Uani 1.00 d . . .
C(125) C 0.486(2) 0.230(1) 0.1932(10) 0.11(1) Uani 1.00 d . . .
C(126) C 0.454(1) 0.1915(8) 0.2244(6) 0.058(6) Uani 1.00 d . . .
C(211) C 0.2415(9) -0.0401(6) 0.1988(5) 0.029(5) Uani 1.00 d . . .
C(212) C 0.159(1) -0.0425(7) 0.1663(5) 0.038(5) Uani 1.00 d . . .
C(213) C 0.108(1) -0.0964(9) 0.1578(6) 0.051(6) Uani 1.00 d . . .
C(214) C 0.134(1) -0.1465(8) 0.1838(7) 0.059(7) Uani 1.00 d . . .
C(215) C 0.217(1) -0.1450(8) 0.2162(7) 0.060(7) Uani 1.00 d . . .
C(216) C 0.270(1) -0.0933(7) 0.2233(6) 0.041(5) Uani 1.00 d . . .
C(311) C 0.325(1) -0.0353(7) 0.0887(5) 0.036(5) Uani 1.00 d . . .
C(312) C 0.271(1) -0.0067(8) 0.0519(5) 0.053(6) Uani 1.00 d . . .
C(313) C 0.204(1) -0.037(1) 0.0213(6) 0.071(8) Uani 1.00 d . . .
C(314) C 0.189(1) -0.099(1) 0.0268(6) 0.060(7) Uani 1.00 d . . .
C(315) C 0.245(1) -0.1286(9) 0.0652(6) 0.057(6) Uani 1.00 d . . .
C(316) C 0.310(1) -0.0984(9) 0.0938(6) 0.051(6) Uani 1.00 d . . .
C(321) C 0.470(1) 0.0573(10) 0.0957(6) 0.059(7) Uani 1.00 d . . .
C(322) C 0.480(2) 0.116(1) 0.1014(9) 0.10(1) Uani 1.00 d . . .
C(323) C 0.534(2) 0.152(1) 0.077(1) 0.13(1) Uani 1.00 d . . .
C(324) C 0.578(2) 0.129(1) 0.048(1) 0.11(1) Uani 1.00 d . . .
C(325) C 0.570(2) 0.068(1) 0.040(1) 0.18(2) Uani 1.00 d . . .
C(326) C 0.510(2) 0.032(1) 0.064(1) 0.19(2) Uani 1.00 d . . .
C(411) C 0.562(1) 0.0637(7) 0.4222(5) 0.034(5) Uani 1.00 d . . .
C(412) C 0.496(1) 0.0533(7) 0.4505(5) 0.046(6) Uani 1.00 d . . .
C(413) C 0.507(1) 0.0809(8) 0.4949(6) 0.050(6) Uani 1.00 d . . .
C(414) C 0.582(2) 0.118(1) 0.5072(7) 0.080(8) Uani 1.00 d . . .
C(415) C 0.651(2) 0.130(1) 0.4788(7) 0.098(9) Uani 1.00 d . . .
C(416) C 0.638(2) 0.1021(10) 0.4355(6) 0.075(8) Uani 1.00 d . . .
C(421) C 0.507(1) -0.0434(6) 0.3690(5) 0.033(5) Uani 1.00 d . . .
C(422) C 0.424(1) -0.0666(8) 0.3455(6) 0.045(6) Uani 1.00 d . . .
C(423) C 0.404(1) -0.1273(8) 0.3479(6) 0.048(6) Uani 1.00 d . . .
C(424) C 0.468(1) -0.1655(7) 0.3743(6) 0.052(6) Uani 1.00 d . . .
C(425) C 0.553(1) -0.1408(8) 0.3975(6) 0.050(6) Uani 1.00 d . . .
C(426) C 0.573(1) -0.0804(8) 0.3955(6) 0.047(6) Uani 1.00 d . . .
C(511) C 0.711(1) 0.0510(8) 0.2536(6) 0.048(6) Uani 1.00 d . . .
C(512) C 0.686(1) 0.0689(9) 0.2081(8) 0.067(7) Uani 1.00 d . . .
C(513) C 0.753(2) 0.091(1) 0.1844(9) 0.10(1) Uani 1.00 d . . .
C(514) C 0.846(2) 0.099(1) 0.207(1) 0.10(1) Uani 1.00 d . . .
C(515) C 0.873(1) 0.0832(10) 0.2515(10) 0.084(9) Uani 1.00 d . . .
C(516) C 0.803(1) 0.0596(8) 0.2772(6) 0.057(6) Uani 1.00 d . . .
C(611) C 0.716(1) -0.1288(7) 0.2100(5) 0.030(5) Uani 1.00 d . . .
C(612) C 0.7102(10) -0.1813(7) 0.1836(5) 0.036(5) Uani 1.00 d . . .
C(613) C 0.781(1) -0.1965(8) 0.1588(6) 0.051(6) Uani 1.00 d . . .
C(614) C 0.860(1) -0.1600(9) 0.1608(6) 0.053(6) Uani 1.00 d . . .
C(615) C 0.868(1) -0.1089(8) 0.1879(6) 0.055(6) Uani 1.00 d . . .
C(616) C 0.795(1) -0.0922(7) 0.2102(6) 0.043(5) Uani 1.00 d . . .
C(621) C 0.5687(10) -0.1739(7) 0.2558(5) 0.030(5) Uani 1.00 d . . .
C(622) C 0.477(1) -0.1949(7) 0.2392(5) 0.037(5) Uani 1.00 d . . .
C(623) C 0.443(1) -0.2472(8) 0.2562(5) 0.045(6) Uani 1.00 d . . .
C(624) C 0.501(1) -0.2800(7) 0.2886(6) 0.052(6) Uani 1.00 d . . .
C(625) C 0.595(1) -0.2619(7) 0.3047(5) 0.048(6) Uani 1.00 d . . .
C(626) C 0.628(1) -0.2083(7) 0.2881(5) 0.037(5) Uani 1.00 d . . .
C(711) C 0.908(2) 0.075(1) 0.423(1) 0.14(1) Uani 1.00 d . . .
C(712) C 0.889(3) 0.052(2) 0.468(1) 0.20(2) Uani 1.00 d . . .
C(713) C 0.998(2) 0.056(1) 0.402(2) 0.24(2) Uani 1.00 d . . .
C(721) C 0.641(3) 0.527(1) 0.330(2) 0.20(2) Uani 1.00 d . . .
C(722) C 0.567(3) 0.555(2) 0.293(2) 0.19(2) Uani 1.00 d . . .
C(723) C 0.687(2) 0.551(2) 0.380(2) 0.25(2) Uani 1.00 d . . .
H(1) H 0.1962 0.0612 0.2522 0.0509 Uiso 1.00 calc . . .
H(2) H 0.1908 0.0988 0.2073 0.0509 Uiso 1.00 calc . . .
H(3) H 0.2626 0.0586 0.1339 0.0389 Uiso 1.00 calc . . .
H(4) H 0.3488 0.0983 0.1560 0.0389 Uiso 1.00 calc . . .
H(5) H 0.6758 0.0811 0.3436 0.0267 Uiso 1.00 calc . . .
H(6) H 0.6973 0.0148 0.3597 0.0267 Uiso 1.00 calc . . .
H(7) H 0.7272 -0.0669 0.2949 0.0322 Uiso 1.00 calc . . .
H(8) H 0.6338 -0.0823 0.3139 0.0322 Uiso 1.00 calc . . .
H(9) H 0.1855 0.1225 0.4597 0.0709 Uiso 1.00 calc . . .
H(10) H 0.2049 0.1400 0.4109 0.0709 Uiso 1.00 calc . . .
H(11) H 0.2743 0.0963 0.4417 0.0709 Uiso 1.00 calc . . .
H(12) H 0.3609 0.3187 0.5767 0.0730 Uiso 1.00 calc . . .
H(13) H 0.2526 0.3029 0.5635 0.0730 Uiso 1.00 calc . . .
H(14) H 0.3229 0.2569 0.5912 0.0730 Uiso 1.00 calc . . .
H(15) H 0.5702 0.2647 0.4536 0.0733 Uiso 1.00 calc . . .
H(16) H 0.5095 0.2494 0.4059 0.0733 Uiso 1.00 calc . . .
H(17) H 0.5041 0.3136 0.4268 0.0733 Uiso 1.00 calc . . .
H(18) H 0.7958 -0.0767 0.0843 0.0720 Uiso 1.00 calc . . .
H(19) H 0.7287 -0.0418 0.0458 0.0720 Uiso 1.00 calc . . .
H(20) H 0.6957 -0.0546 0.0926 0.0720 Uiso 1.00 calc . . .
H(21) H 0.7440 -0.2893 -0.0254 0.1248 Uiso 1.00 calc . . .
H(22) H 0.6795 -0.2515 -0.0630 0.1248 Uiso 1.00 calc . . .
H(23) H 0.7818 -0.2289 -0.0425 0.1248 Uiso 1.00 calc . . .
H(24) H 0.4232 -0.2069 0.0623 0.0686 Uiso 1.00 calc . . .
H(25) H 0.4555 -0.2723 0.0529 0.0686 Uiso 1.00 calc . . .
H(26) H 0.4902 -0.2422 0.1005 0.0686 Uiso 1.00 calc . . .
H(27) H 0.2272 0.1986 0.5189 0.0622 Uiso 1.00 calc . . .
H(28) H 0.4570 0.3065 0.5130 0.0625 Uiso 1.00 calc . . .
H(29) H 0.7807 -0.1462 0.0050 0.0752 Uiso 1.00 calc . . .
H(30) H 0.5759 -0.2757 0.0003 0.0783 Uiso 1.00 calc . . .
H(31) H 0.1128 0.1316 0.2832 0.0638 Uiso 1.00 calc . . .
H(32) H 0.0191 0.2056 0.3199 0.0737 Uiso 1.00 calc . . .
H(33) H 0.0826 0.2978 0.3430 0.0623 Uiso 1.00 calc . . .
H(34) H 0.2361 0.3251 0.3365 0.0767 Uiso 1.00 calc . . .
H(35) H 0.3301 0.2568 0.2962 0.0645 Uiso 1.00 calc . . .
H(36) H 0.4442 0.0257 0.4396 0.0495 Uiso 1.00 calc . . .
H(37) H 0.4580 0.0732 0.5151 0.0544 Uiso 1.00 calc . . .
H(38) H 0.5868 0.1368 0.5373 0.0777 Uiso 1.00 calc . . .
H(39) H 0.7037 0.1565 0.4918 0.1010 Uiso 1.00 calc . . .
H(40) H 0.6876 0.1079 0.4141 0.0824 Uiso 1.00 calc . . .
H(41) H 0.2798 0.0385 0.0452 0.0573 Uiso 1.00 calc . . .
H(42) H 0.1619 -0.0174 -0.0033 0.0696 Uiso 1.00 calc . . .
H(43) H 0.1378 -0.1210 0.0063 0.0642 Uiso 1.00 calc . . .
H(44) H 0.2335 -0.1738 0.0700 0.0662 Uiso 1.00 calc . . .
H(45) H 0.3463 -0.1184 0.1210 0.0465 Uiso 1.00 calc . . .
H(46) H 0.4428 0.1340 0.1233 0.1021 Uiso 1.00 calc . . .
H(47) H 0.5453 0.1966 0.0831 0.1537 Uiso 1.00 calc . . .
H(48) H 0.6251 0.1522 0.0336 0.1135 Uiso 1.00 calc . . .
H(49) H 0.5978 0.0510 0.0114 0.1383 Uiso 1.00 calc . . .
H(50) H 0.4921 -0.0128 0.0527 0.1401 Uiso 1.00 calc . . .
H(51) H 0.3780 -0.0388 0.3269 0.0491 Uiso 1.00 calc . . .
H(52) H 0.3435 -0.1447 0.3311 0.0522 Uiso 1.00 calc . . .
H(53) H 0.4560 -0.2088 0.3759 0.0518 Uiso 1.00 calc . . .
H(54) H 0.5980 -0.1657 0.4182 0.0520 Uiso 1.00 calc . . .
H(55) H 0.6337 -0.0630 0.4102 0.0475 Uiso 1.00 calc . . .
H(56) H 0.4337 -0.1733 0.2147 0.0417 Uiso 1.00 calc . . .
H(57) H 0.3768 -0.2625 0.2482 0.0504 Uiso 1.00 calc . . .
H(58) H 0.4815 -0.3180 0.3005 0.0484 Uiso 1.00 calc . . .
H(59) H 0.6356 -0.2858 0.3286 0.0452 Uiso 1.00 calc . . .
H(60) H 0.6933 -0.1939 0.3000 0.0399 Uiso 1.00 calc . . .
H(61) H 0.2220 0.2087 0.1861 0.0605 Uiso 1.00 calc . . .
H(62) H 0.2857 0.2786 0.1355 0.1011 Uiso 1.00 calc . . .
H(63) H 0.4489 0.2822 0.1380 0.0987 Uiso 1.00 calc . . .
H(64) H 0.5589 0.2375 0.1924 0.1112 Uiso 1.00 calc . . .
H(65) H 0.4998 0.1677 0.2496 0.0629 Uiso 1.00 calc . . .
H(66) H 0.1356 -0.0052 0.1493 0.0383 Uiso 1.00 calc . . .
H(67) H 0.0515 -0.0980 0.1326 0.0514 Uiso 1.00 calc . . .
H(68) H 0.0887 -0.1817 0.1801 0.0592 Uiso 1.00 calc . . .
H(69) H 0.2356 -0.1824 0.2341 0.0624 Uiso 1.00 calc . . .
H(70) H 0.3291 -0.0941 0.2473 0.0446 Uiso 1.00 calc . . .
H(71) H 0.6174 0.0644 0.1942 0.0691 Uiso 1.00 calc . . .
H(72) H 0.7335 0.1027 0.1502 0.1174 Uiso 1.00 calc . . .
H(73) H 0.8978 0.1145 0.1901 0.0949 Uiso 1.00 calc . . .
H(74) H 0.9368 0.0910 0.2665 0.0867 Uiso 1.00 calc . . .
H(75) H 0.8196 0.0485 0.3112 0.0599 Uiso 1.00 calc . . .
H(76) H 0.6554 -0.2096 0.1831 0.0333 Uiso 1.00 calc . . .
H(77) H 0.7757 -0.2317 0.1392 0.0597 Uiso 1.00 calc . . .
H(78) H 0.9102 -0.1705 0.1434 0.0536 Uiso 1.00 calc . . .
H(79) H 0.9267 -0.0834 0.1886 0.0550 Uiso 1.00 calc . . .
H(80) H 0.7985 -0.0550 0.2279 0.0428 Uiso 1.00 calc . . .

loop_
_atom_site_aniso_label
_atom_site_aniso_U_11
_atom_site_aniso_U_22
_atom_site_aniso_U_33
_atom_site_aniso_U_12
_atom_site_aniso_U_13
_atom_site_aniso_U_23
Pt(1) 0.0297(4) 0.0261(4) 0.0321(4) 0.0021(3) 0.0079(3) -0.0033(3)
Pt(2) 0.0262(3) 0.0247(4) 0.0303(4) 0.0016(3) 0.0068(3) -0.0014(3)
Pt(3) 0.0293(4) 0.0261(4) 0.0285(4) 0.0041(3) 0.0077(3) 0.0012(3)
P(1) 0.033(2) 0.028(2) 0.035(3) 0.006(2) 0.010(2) -0.001(2)
P(2) 0.030(2) 0.034(2) 0.026(2) 0.003(2) 0.010(2) 0.001(2)
P(3) 0.036(2) 0.035(3) 0.030(2) 0.012(2) 0.010(2) 0.007(2)
P(4) 0.038(2) 0.030(3) 0.033(2) 0.002(2) 0.005(2) -0.005(2)
P(5) 0.025(2) 0.026(2) 0.042(3) -0.001(2) 0.004(2) -0.003(2)
P(6) 0.024(2) 0.024(2) 0.032(2) 0.001(2) 0.004(2) 0.000(2)
P(11) 0.041(3) 0.063(4) 0.058(4) 0.006(3) 0.004(2) 0.003(3)
P(12) 0.077(4) 0.080(5) 0.055(4) 0.036(3) -0.012(3) -0.018(3)
F(11) 0.12(1) 0.072(10) 0.20(2) 0.045(9) -0.07(1) -0.03(1)
F(12) 0.22(2) 0.21(2) 0.056(9) -0.01(2) 0.03(1) -0.01(1)
F(13) 0.076(9) 0.15(1) 0.18(2) -0.046(9) -0.021(9) 0.04(1)
F(14) 0.051(9) 0.19(2) 0.38(3) -0.01(1) 0.00(1) 0.14(2)
F(15) 0.21(2) 0.33(3) 0.10(1) 0.17(2) 0.06(1) 0.03(2)
F(16) 0.21(2) 0.10(1) 0.22(2) 0.10(1) -0.10(1) -0.06(1)
F(21) 0.13(1) 0.063(9) 0.21(2) 0.010(8) 0.07(1) -0.02(1)
F(22) 0.070(8) 0.15(1) 0.083(9) 0.008(8) -0.021(7) -0.024(9)
F(23) 0.11(1) 0.18(2) 0.063(9) 0.04(1) -0.006(8) 0.008(9)
F(24) 0.067(8) 0.14(1) 0.101(10) 0.052(8) 0.011(7) 0.024(9)
F(25) 0.24(2) 0.07(1) 0.18(2) 0.03(1) 0.09(1) -0.04(1)
F(26) 0.099(10) 0.21(2) 0.043(7) 0.04(1) -0.007(7) -0.005(9)
O(701) 0.049(9) 0.12(1) 0.13(1) 0.014(9) -0.027(9) -0.02(1)
O(702) 0.18(2) 0.16(2) 0.10(1) 0.02(2) 0.06(1) -0.04(1)
N(1) 0.049(9) 0.038(9) 0.040(9) 0.009(7) 0.001(7) -0.010(8)
N(2) 0.055(9) 0.050(9) 0.031(8) 0.017(8) 0.018(7) -0.002(8)
C(1) 0.05(1) 0.021(9) 0.05(1) 0.009(8) 0.029(9) 0.003(9)
C(2) 0.031(9) 0.04(1) 0.023(9) 0.021(8) 0.008(7) 0.007(8)
C(3) 0.029(9) 0.04(1) 0.04(1) 0.007(8) 0.005(8) -0.015(8)
C(4) 0.043(10) 0.027(9) 0.04(1) 0.004(8) 0.017(8) -0.002(8)
C(5) 0.024(8) 0.035(10) 0.05(1) 0.005(7) -0.008(7) 0.004(8)
C(6) 0.027(8) 0.020(9) 0.043(10) 0.011(7) 0.010(7) 0.007(7)
C(11) 0.038(10) 0.04(1) 0.018(9) 0.025(8) 0.005(8) -0.013(8)
C(12) 0.05(1) 0.07(1) 0.03(1) 0.016(10) -0.004(9) -0.026(10)
C(13) 0.04(1) 0.07(1) 0.06(1) 0.017(10) 0.006(10) 0.00(1)
C(14) 0.07(1) 0.05(1) 0.04(1) 0.02(1) 0.01(1) 0.002(10)
C(15) 0.09(2) 0.05(1) 0.04(1) -0.01(1) 0.00(1) 0.00(1)
C(16) 0.06(1) 0.05(1) 0.05(1) 0.005(10) 0.02(1) -0.02(1)
C(17) 0.05(1) 0.11(2) 0.09(2) -0.03(1) 0.03(1) -0.06(1)
C(18) 0.11(2) 0.08(1) 0.04(1) 0.06(1) 0.00(1) -0.01(1)
C(19) 0.09(2) 0.07(2) 0.09(2) -0.03(1) 0.04(1) -0.02(1)
C(21) 0.06(1) 0.04(1) 0.03(1) 0.009(10) 0.016(9) 0.009(9)
C(22) 0.05(1) 0.05(1) 0.014(9) 0.026(10) -0.010(8) 0.006(9)
C(23) 0.08(2) 0.07(2) 0.09(2) 0.02(1) 0.03(1) -0.02(1)
C(24) 0.11(2) 0.09(2) 0.05(1) 0.05(2) 0.04(1) 0.01(1)
C(25) 0.11(2) 0.07(1) 0.04(1) 0.02(1) 0.01(1) -0.02(1)
C(26) 0.06(1) 0.05(1) 0.05(1) 0.006(10) -0.001(9) -0.024(10)
C(27) 0.07(1) 0.07(1) 0.10(2) 0.00(1) 0.04(1) 0.03(1)
C(28) 0.19(3) 0.13(2) 0.09(2) 0.07(2) 0.06(2) -0.01(2)
C(29) 0.06(1) 0.08(2) 0.10(2) -0.01(1) 0.02(1) -0.01(1)
C(111) 0.021(9) 0.04(1) 0.05(1) 0.011(8) -0.004(8) 0.014(9)
C(112) 0.05(1) 0.06(1) 0.08(1) 0.019(10) 0.01(1) -0.02(1)
C(113) 0.06(1) 0.05(1) 0.10(2) 0.02(1) 0.02(1) -0.01(1)
C(114) 0.06(1) 0.05(1) 0.07(1) 0.04(1) 0.03(1) 0.00(1)
C(115) 0.10(2) 0.05(1) 0.08(2) 0.04(1) 0.03(1) -0.01(1)
C(116) 0.04(1) 0.05(1) 0.09(2) -0.008(10) 0.02(1) -0.01(1)
C(121) 0.07(1) 0.018(9) 0.04(1) -0.016(9) 0.028(10) -0.027(8)
C(122) 0.12(2) 0.05(1) 0.04(1) 0.02(1) 0.01(1) 0.02(1)
C(123) 0.17(3) 0.04(1) 0.06(2) 0.02(2) 0.04(2) 0.03(1)
C(124) 0.22(4) 0.06(2) 0.11(3) -0.05(2) 0.09(3) 0.00(2)
C(125) 0.16(3) 0.06(2) 0.12(2) -0.06(2) 0.08(2) -0.02(2)
C(126) 0.08(1) 0.05(1) 0.05(1) -0.04(1) 0.02(1) -0.01(1)
C(211) 0.024(8) 0.015(9) 0.05(1) 0.009(7) 0.021(8) -0.008(8)
C(212) 0.028(9) 0.04(1) 0.035(10) 0.006(8) -0.011(8) 0.001(8)
C(213) 0.025(9) 0.07(1) 0.05(1) -0.007(10) -0.003(8) -0.03(1)
C(214) 0.04(1) 0.04(1) 0.10(2) 0.009(9) 0.02(1) 0.03(1)
C(215) 0.04(1) 0.04(1) 0.10(2) 0.010(10) 0.01(1) 0.02(1)
C(216) 0.030(9) 0.04(1) 0.05(1) -0.007(8) 0.007(8) -0.016(9)
C(311) 0.05(1) 0.05(1) 0.008(8) 0.022(9) 0.002(7) 0.000(8)
C(312) 0.07(1) 0.07(1) 0.017(9) 0.03(1) -0.006(9) 0.005(9)
C(313) 0.08(2) 0.09(2) 0.04(1) 0.05(1) -0.01(1) 0.00(1)
C(314) 0.04(1) 0.10(2) 0.04(1) 0.00(1) -0.001(9) -0.02(1)
C(315) 0.04(1) 0.08(1) 0.05(1) -0.01(1) -0.004(9) -0.01(1)
C(316) 0.04(1) 0.08(2) 0.03(1) -0.01(1) 0.006(9) 0.00(1)
C(321) 0.04(1) 0.08(2) 0.06(1) 0.02(1) 0.030(10) 0.03(1)
C(322) 0.12(2) 0.06(2) 0.14(2) -0.02(1) 0.07(2) 0.02(2)
C(323) 0.15(3) 0.11(2) 0.15(3) -0.04(2) 0.07(2) 0.03(2)
C(324) 0.08(2) 0.10(2) 0.15(3) 0.03(2) 0.05(2) 0.09(2)
C(325) 0.23(3) 0.11(2) 0.28(4) 0.11(2) 0.23(3) 0.14(2)
C(326) 0.25(4) 0.08(2) 0.29(4) 0.12(2) 0.24(3) 0.13(2)
C(411) 0.035(9) 0.04(1) 0.030(10) 0.000(8) 0.004(8) -0.002(8)
C(412) 0.08(1) 0.023(10) 0.04(1) 0.014(9) 0.002(9) 0.001(8)
C(413) 0.08(1) 0.04(1) 0.03(1) 0.01(1) 0.016(10) -0.007(9)
C(414) 0.12(2) 0.07(2) 0.05(1) -0.01(1) 0.02(1) -0.01(1)
C(415) 0.11(2) 0.13(2) 0.05(2) -0.05(2) 0.02(1) -0.02(1)
C(416) 0.09(2) 0.10(2) 0.03(1) -0.03(1) 0.00(1) -0.02(1)
C(421) 0.05(1) 0.020(9) 0.037(10) -0.001(8) 0.021(9) -0.006(8)
C(422) 0.05(1) 0.04(1) 0.05(1) 0.000(9) 0.004(9) 0.001(9)
C(423) 0.06(1) 0.04(1) 0.05(1) -0.020(10) 0.015(9) 0.000(10)
C(424) 0.08(1) 0.02(1) 0.06(1) 0.00(1) 0.02(1) 0.007(9)
C(425) 0.06(1) 0.05(1) 0.05(1) 0.02(1) 0.013(10) -0.005(10)
C(426) 0.04(1) 0.04(1) 0.05(1) 0.000(9) 0.004(9) -0.008(10)
C(511) 0.03(1) 0.04(1) 0.07(1) -0.002(8) 0.013(10) -0.02(1)
C(512) 0.03(1) 0.06(1) 0.11(2) 0.005(9) 0.03(1) 0.03(1)
C(513) 0.07(2) 0.12(2) 0.12(2) 0.01(2) 0.04(2) 0.07(2)
C(514) 0.06(2) 0.08(2) 0.18(3) 0.00(1) 0.04(2) 0.04(2)
C(515) 0.04(1) 0.06(2) 0.14(2) -0.01(1) 0.00(1) 0.01(2)
C(516) 0.03(1) 0.06(1) 0.08(1) -0.019(9) 0.010(10) -0.01(1)
C(611) 0.038(9) 0.022(9) 0.032(9) 0.008(8) 0.008(7) -0.004(8)
C(612) 0.025(9) 0.05(1) 0.036(10) 0.008(8) 0.005(8) 0.006(9)
C(613) 0.04(1) 0.06(1) 0.05(1) 0.018(10) 0.004(9) -0.014(10)
C(614) 0.04(1) 0.07(1) 0.05(1) 0.02(1) 0.017(9) -0.01(1)
C(615) 0.04(1) 0.06(1) 0.07(1) -0.013(9) 0.03(1) -0.02(1)
C(616) 0.05(1) 0.030(10) 0.06(1) -0.003(9) 0.022(9) -0.017(9)
C(621) 0.024(8) 0.034(10) 0.031(9) 0.005(7) 0.004(7) -0.009(8)
C(622) 0.05(1) 0.025(9) 0.04(1) 0.001(8) 0.021(9) 0.015(8)
C(623) 0.06(1) 0.04(1) 0.03(1) -0.024(9) 0.005(9) -0.007(9)
C(624) 0.09(2) 0.03(1) 0.05(1) -0.01(1) 0.03(1) 0.012(9)
C(625) 0.09(1) 0.016(10) 0.03(1) 0.009(9) 0.00(1) 0.002(8)
C(626) 0.038(10) 0.04(1) 0.04(1) 0.006(8) -0.001(8) 0.000(8)
C(711) 0.05(2) 0.08(2) 0.25(4) 0.03(1) -0.05(2) -0.06(2)
C(712) 0.29(5) 0.15(3) 0.11(3) 0.08(3) -0.09(3) -0.03(3)
C(713) 0.06(2) 0.10(2) 0.55(8) -0.04(2) 0.04(3) -0.09(4)
C(721) 0.25(4) 0.07(2) 0.37(6) -0.07(2) 0.28(5) -0.13(3)
C(722) 0.21(4) 0.11(3) 0.30(6) 0.09(3) 0.17(4) 0.08(3)
C(723) 0.15(3) 0.18(3) 0.47(7) -0.13(3) 0.21(4) -0.23(4)

loop_
_geom_bond_atom_site_label_1
_geom_bond_atom_site_label_2
_geom_bond_distance
_geom_bond_site_symmetry_1
_geom_bond_site_symmetry_2
_geom_bond_publ_flag
Pt(1) Pt(2) 2.7134(9) . . yes
Pt(1) P(1) 2.276(4) . . yes
Pt(1) P(4) 2.267(4) . . yes
Pt(1) C(1) 1.97(2) . . yes
Pt(2) Pt(3) 2.7045(8) . . yes
Pt(2) P(2) 2.251(4) . . yes
Pt(2) P(5) 2.253(4) . . yes
Pt(3) P(3) 2.297(4) . . yes
Pt(3) P(6) 2.297(4) . . yes
Pt(3) C(2) 1.97(2) . . yes
P(1) C(3) 1.83(2) . . yes
P(1) C(111) 1.82(2) . . yes
P(1) C(121) 1.78(2) . . yes
P(2) C(3) 1.82(1) . . yes
P(2) C(4) 1.81(2) . . yes
P(2) C(211) 1.81(1) . . yes
P(3) C(4) 1.81(1) . . yes
P(3) C(311) 1.80(2) . . yes
P(3) C(321) 1.84(2) . . yes
P(4) C(5) 1.84(1) . . yes
P(4) C(411) 1.82(2) . . yes
P(4) C(421) 1.84(1) . . yes
P(5) C(5) 1.82(2) . . yes
P(5) C(6) 1.84(1) . . yes
P(5) C(511) 1.82(2) . . yes
P(6) C(6) 1.82(2) . . yes
P(6) C(611) 1.83(1) . . yes
P(6) C(621) 1.81(2) . . yes
P(11) F(11) 1.57(1) . . yes
P(11) F(12) 1.49(1) . . yes
P(11) F(13) 1.52(1) . . yes
P(11) F(14) 1.51(1) . . yes
P(11) F(15) 1.56(2) . . yes
P(11) F(16) 1.52(1) . . yes
P(12) F(21) 1.54(1) . . yes
P(12) F(22) 1.58(1) . . yes
P(12) F(23) 1.57(1) . . yes
P(12) F(24) 1.61(1) . . yes
P(12) F(25) 1.56(1) . . yes
P(12) F(26) 1.55(1) . . yes
O(701) C(711) 1.23(3) . . yes
O(702) C(721) 1.18(3) . . yes
N(1) C(1) 1.17(2) . . yes
N(1) C(11) 1.39(2) . . yes
N(2) C(2) 1.16(2) . . yes
N(2) C(21) 1.37(2) . . yes
C(11) C(12) 1.41(2) . . yes
C(11) C(16) 1.38(2) . . yes
C(12) C(13) 1.38(2) . . yes
C(12) C(17) 1.46(2) . . yes
C(13) C(14) 1.37(2) . . yes
C(14) C(15) 1.38(2) . . yes
C(14) C(18) 1.52(2) . . yes
C(15) C(16) 1.40(2) . . yes
C(16) C(19) 1.50(2) . . yes
C(21) C(22) 1.41(2) . . yes
C(21) C(26) 1.39(2) . . yes
C(22) C(23) 1.39(2) . . yes
C(22) C(27) 1.48(3) . . yes
C(23) C(24) 1.34(3) . . yes
C(24) C(25) 1.39(3) . . yes
C(24) C(28) 1.56(3) . . yes
C(25) C(26) 1.40(2) . . yes
C(26) C(29) 1.50(2) . . yes
C(111) C(112) 1.37(2) . . yes
C(111) C(116) 1.37(2) . . yes
C(112) C(113) 1.44(2) . . yes
C(113) C(114) 1.36(2) . . yes
C(114) C(115) 1.35(3) . . yes
C(115) C(116) 1.40(2) . . yes
C(121) C(122) 1.41(2) . . yes
C(121) C(126) 1.41(2) . . yes
C(122) C(123) 1.36(3) . . yes
C(123) C(124) 1.39(4) . . yes
C(124) C(125) 1.33(4) . . yes
C(125) C(126) 1.39(3) . . yes
C(211) C(212) 1.38(2) . . yes
C(211) C(216) 1.40(2) . . yes
C(212) C(213) 1.40(2) . . yes
C(213) C(214) 1.36(2) . . yes
C(214) C(215) 1.39(2) . . yes
C(215) C(216) 1.36(2) . . yes
C(311) C(312) 1.38(2) . . yes
C(311) C(316) 1.42(2) . . yes
C(312) C(313) 1.37(3) . . yes
C(313) C(314) 1.39(3) . . yes
C(314) C(315) 1.42(2) . . yes
C(315) C(316) 1.32(2) . . yes
C(321) C(322) 1.30(3) . . yes
C(321) C(326) 1.30(3) . . yes
C(322) C(323) 1.38(3) . . yes
C(323) C(324) 1.26(3) . . yes
C(324) C(325) 1.38(4) . . yes
C(325) C(326) 1.42(3) . . yes
C(411) C(412) 1.38(2) . . yes
C(411) C(416) 1.37(2) . . yes
C(412) C(413) 1.43(2) . . yes
C(413) C(414) 1.34(3) . . yes
C(414) C(415) 1.41(3) . . yes
C(415) C(416) 1.40(3) . . yes
C(421) C(422) 1.36(2) . . yes
C(421) C(426) 1.37(2) . . yes
C(422) C(423) 1.38(2) . . yes
C(423) C(424) 1.38(2) . . yes
C(424) C(425) 1.38(2) . . yes
C(425) C(426) 1.37(2) . . yes
C(511) C(512) 1.39(2) . . yes
C(511) C(516) 1.39(2) . . yes
C(512) C(513) 1.35(2) . . yes
C(513) C(514) 1.39(3) . . yes
C(514) C(515) 1.35(3) . . yes
C(515) C(516) 1.44(3) . . yes
C(611) C(612) 1.39(2) . . yes
C(611) C(616) 1.38(2) . . yes
C(612) C(613) 1.37(2) . . yes
C(613) C(614) 1.38(2) . . yes
C(614) C(615) 1.38(2) . . yes
C(615) C(616) 1.37(2) . . yes
C(621) C(622) 1.39(2) . . yes
C(621) C(626) 1.39(2) . . yes
C(622) C(623) 1.38(2) . . yes
C(623) C(624) 1.36(2) . . yes
C(624) C(625) 1.39(2) . . yes
C(625) C(626) 1.39(2) . . yes
C(711) C(712) 1.48(5) . . yes
C(711) C(713) 1.58(4) . . yes
C(721) C(722) 1.50(6) . . yes
C(721) C(723) 1.61(6) . . yes
